data_7029661
loop_
_publ_author_name
'Silva, M. Ramos'
'Mart\'in-Ramos, P'
'Coutinho, J. T.'
'Pereira, L. C. J.'
'Mart\'in-Gil, J'

_publ_section_title
;
 Effect of the capping ligand on luminescent erbium(iii) \b-diketonate
 single-ion magnets.
;
_journal_issue 18
_journal_name_full 'Dalton transactions (Cambridge, England : 2003)'
_journal_page_first 6752
_journal_page_last 6761
_journal_paper_doi 10.1039/c4dt00168k
_journal_volume 43
_journal_year 2014
_chemical_formula_sum 'C42 H43 Er N2 O6'
_chemical_formula_weight 839.04
_chemical_name_systematic
; 
tris(2,4-hexanedionate)
mono(bathophenanthroline)erbium(III)
;
_space_group_IT_number 2
_symmetry_cell_setting triclinic
_symmetry_space_group_name_Hall '-P 1'
_symmetry_space_group_name_H-M 'P -1'
_atom_sites_solution_hydrogens geom
_atom_sites_solution_primary direct
_atom_sites_solution_secondary difmap
_audit_creation_method SHELXL-97
_cell_angle_alpha 102.863(3)
_cell_angle_beta 94.026(3)
_cell_angle_gamma 107.715(3)
_cell_formula_units_Z 2
_cell_length_a 11.9780(7)
_cell_length_b 12.4180(7)
_cell_length_c 13.9870(8)
_cell_measurement_reflns_used 5650
_cell_measurement_temperature 293(2)
_cell_measurement_theta_max 20.6
_cell_measurement_theta_min 2.45
_cell_volume 1910.6(2)
_computing_cell_refinement 'SAINT (Bruker, 2003)'
_computing_data_collection 'APEX2 (Bruker, 2005)'
_computing_data_reduction SAINT
_computing_molecular_graphics 'ORTEPII (Johnson, 1976)'
_computing_publication_material SHELXL-97
_computing_structure_refinement 'SHELXL-97 (Sheldrick, 2008)'
_computing_structure_solution 'SHELXS-97 (Sheldrick, 2008)'
_diffrn_ambient_temperature 293(2)
_diffrn_measured_fraction_theta_full 0.969
_diffrn_measured_fraction_theta_max 0.876
_diffrn_measurement_device_type 'Bruker APEX CCD area-detector'
_diffrn_measurement_method '\f and \w'
_diffrn_radiation_monochromator graphite
_diffrn_radiation_source 'fine-focus sealed tube'
_diffrn_radiation_type MoK\a
_diffrn_radiation_wavelength 0.71073
_diffrn_reflns_av_R_equivalents 0.0850
_diffrn_reflns_av_sigmaI/netI 0.2123
_diffrn_reflns_limit_h_max 16
_diffrn_reflns_limit_h_min -17
_diffrn_reflns_limit_k_max 17
_diffrn_reflns_limit_k_min -17
_diffrn_reflns_limit_l_max 19
_diffrn_reflns_limit_l_min -18
_diffrn_reflns_number 30572
_diffrn_reflns_theta_full 25.00
_diffrn_reflns_theta_max 31.53
_diffrn_reflns_theta_min 1.78
_exptl_absorpt_coefficient_mu 2.245
_exptl_absorpt_correction_T_max 0.999
_exptl_absorpt_correction_T_min 0.633
_exptl_absorpt_correction_type multi-scan
_exptl_absorpt_process_details '(SADABS;  Sheldrick, 2000)'
_exptl_crystal_colour pink
_exptl_crystal_density_diffrn 1.458
_exptl_crystal_density_method 'not measured'
_exptl_crystal_description prism
_exptl_crystal_F_000 850
_exptl_crystal_size_max 0.16
_exptl_crystal_size_mid 0.14
_exptl_crystal_size_min 0.12
_refine_diff_density_max 3.722
_refine_diff_density_min -2.072
_refine_diff_density_rms 0.223
_refine_ls_extinction_method none
_refine_ls_goodness_of_fit_ref 0.978
_refine_ls_hydrogen_treatment riding
_refine_ls_matrix_type full
_refine_ls_number_parameters 498
_refine_ls_number_reflns 11179
_refine_ls_number_restraints 188
_refine_ls_restrained_S_all 0.976
_refine_ls_R_factor_all 0.2141
_refine_ls_R_factor_gt 0.0946
_refine_ls_shift/su_max 0.164
_refine_ls_shift/su_mean 0.004
_refine_ls_structure_factor_coef Fsqd
_refine_ls_weighting_details 'calc w=1/[\s^2^(Fo^2^)+(0.2000P)^2^+0.0000P] where P=(Fo^2^+2Fc^2^)/3'
_refine_ls_weighting_scheme calc
_refine_ls_wR_factor_gt 0.2930
_refine_ls_wR_factor_ref 0.3442
_reflns_number_gt 4685
_reflns_number_total 11179
_reflns_threshold_expression I>2\s(I)
_cod_data_source_file c4dt00168k2.cif
_cod_data_source_block jmg154hb
_cod_original_cell_volume 1910.64(19)
_cod_original_sg_symbol_H-M P-1
_cod_database_code 7029661

loop_
_symmetry_equiv_pos_as_xyz
'x, y, z'
'-x, -y, -z'

loop_
_atom_site_label
_atom_site_type_symbol
_atom_site_fract_x
_atom_site_fract_y
_atom_site_fract_z
_atom_site_U_iso_or_equiv
_atom_site_adp_type
_atom_site_occupancy
_atom_site_symmetry_multiplicity
_atom_site_calc_flag
_atom_site_refinement_flags
_atom_site_disorder_assembly
_atom_site_disorder_group
Er1 Er 0.463987(14) 0.749918(13) 0.290163(12) 0.04449(5) Uani 1 1 d . . .
N1 N 0.6320(3) 0.6659(3) 0.2763(2) 0.0554(10) Uani 1 1 d . . .
N2 N 0.6387(3) 0.8416(3) 0.4326(2) 0.0454(10) Uani 1 1 d . . .
O1 O 0.4392(3) 0.6088(2) 0.3748(2) 0.0608(10) Uani 1 1 d . . .
O2 O 0.3608(3) 0.7935(2) 0.4155(2) 0.0594(9) Uani 1 1 d . . .
O3 O 0.30462(15) 0.77004(17) 0.20453(11) 0.0764(11) Uani 1 1 d D . .
O4 O 0.36919(11) 0.57402(14) 0.17489(9) 0.0637(10) Uani 1 1 d D A .
O5 O 0.5499(2) 0.78644(12) 0.15455(13) 0.0590(9) Uani 1 1 d D A .
O6 O 0.5169(3) 0.94978(14) 0.31150(11) 0.0550(9) Uani 1 1 d D . .
C1 C 0.6400(3) 0.9265(3) 0.5079(3) 0.0515(11) Uani 1 1 d . . .
H1 H 0.5795 0.9589 0.5066 0.062 Uiso 1 1 calc R . .
C2 C 0.7279(4) 0.9697(3) 0.5894(3) 0.0565(14) Uani 1 1 d . . .
H2 H 0.7260 1.0319 0.6398 0.068 Uiso 1 1 calc R . .
C3 C 0.8179(4) 0.9240(3) 0.5983(3) 0.0554(14) Uani 1 1 d . . .
C4 C 0.8205(3) 0.8331(3) 0.5149(3) 0.0490(12) Uani 1 1 d . . .
C5 C 0.7287(3) 0.7942(3) 0.4342(3) 0.0441(10) Uani 1 1 d . . .
C6 C 0.7251(3) 0.6989(3) 0.3535(2) 0.0464(11) Uani 1 1 d U . .
C7 C 0.8114(3) 0.6492(3) 0.3538(3) 0.0483(11) Uani 1 1 d U . .
C8 C 0.9041(3) 0.6870(4) 0.4390(3) 0.0547(13) Uani 1 1 d . . .
H8 H 0.9604 0.6497 0.4411 0.066 Uiso 1 1 calc R . .
C9 C 0.9069(4) 0.7766(3) 0.5144(3) 0.0540(13) Uani 1 1 d . . .
H9 H 0.9674 0.8024 0.5679 0.065 Uiso 1 1 calc R . .
C10 C 0.6165(5) 0.5759(4) 0.2014(3) 0.0863(17) Uani 1 1 d U . .
H10 H 0.5493 0.5470 0.1536 0.104 Uiso 1 1 calc R . .
C11 C 0.7123(4) 0.5220(4) 0.1965(3) 0.0709(15) Uani 1 1 d U . .
H11 H 0.7081 0.4641 0.1399 0.085 Uiso 1 1 calc R . .
C12 C 0.8040(3) 0.5523(3) 0.2689(3) 0.0527(12) Uani 1 1 d U . .
C13 C 0.8874(4) 0.4877(4) 0.2646(3) 0.0677(15) Uani 1 1 d . . .
C14 C 1.0114(4) 0.5404(5) 0.2727(4) 0.0790(18) Uani 1 1 d . . .
H14 H 1.0438 0.6213 0.2848 0.095 Uiso 1 1 calc R . .
C15 C 1.0822(4) 0.4757(5) 0.2633(4) 0.0889(19) Uani 1 1 d . . .
H15 H 1.1622 0.5129 0.2631 0.107 Uiso 1 1 calc R . .
C16 C 1.0467(4) 0.3642(5) 0.2544(4) 0.120(2) Uani 1 1 d . . .
H16 H 1.1004 0.3236 0.2520 0.144 Uiso 1 1 calc R . .
C17 C 0.9271(5) 0.3071(5) 0.2485(5) 0.111(2) Uani 1 1 d . . .
H17 H 0.9003 0.2270 0.2425 0.133 Uiso 1 1 calc R . .
C18 C 0.8461(4) 0.3669(4) 0.2515(4) 0.0774(17) Uani 1 1 d . . .
H18 H 0.7654 0.3269 0.2447 0.093 Uiso 1 1 calc R . .
C19 C 0.9115(4) 0.9664(3) 0.6869(3) 0.0584(14) Uani 1 1 d . . .
C20 C 0.8830(4) 0.9327(4) 0.7700(3) 0.0697(17) Uani 1 1 d . . .
H20 H 0.8059 0.8884 0.7732 0.084 Uiso 1 1 calc R . .
C21 C 0.9720(6) 0.9661(6) 0.8507(4) 0.103(3) Uani 1 1 d . . .
H21 H 0.9534 0.9416 0.9075 0.123 Uiso 1 1 calc R . .
C22 C 1.0793(6) 1.0296(6) 0.8499(5) 0.115(3) Uani 1 1 d . . .
H22 H 1.1335 1.0501 0.9073 0.138 Uiso 1 1 calc R . .
C23 C 1.1194(7) 1.0695(7) 0.7694(5) 0.153(3) Uani 1 1 d . . .
H23 H 1.1973 1.1144 0.7696 0.183 Uiso 1 1 calc R . .
C24 C 1.0248(5) 1.0329(6) 0.6832(4) 0.104(2) Uani 1 1 d . . .
H24 H 1.0427 1.0556 0.6256 0.125 Uiso 1 1 calc R . .
C25 C 0.2247(2) 0.7976(3) 0.5265(3) 0.0644(14) Uani 1 1 d DU . .
H25A H 0.2334 0.8717 0.5124 0.097 Uiso 1 1 calc R . .
H25B H 0.2483 0.8093 0.5961 0.097 Uiso 1 1 calc R . .
H25C H 0.1434 0.7483 0.5080 0.097 Uiso 1 1 calc R . .
C26 C 0.3013(2) 0.7405(3) 0.4686(3) 0.0522(11) Uani 1 1 d DU . .
C27 C 0.2976(4) 0.6302(4) 0.4769(3) 0.0595(11) Uani 1 1 d U . .
H27 H 0.2451 0.5955 0.5159 0.071 Uiso 1 1 calc R . .
C28 C 0.3675(3) 0.5668(2) 0.4306(3) 0.0521(10) Uani 1 1 d DU . .
C29 C 0.3505(3) 0.44557(19) 0.4392(2) 0.0653(12) Uani 1 1 d DU . .
H29A H 0.2681 0.4092 0.4448 0.078 Uiso 1 1 calc R . .
H29B H 0.3979 0.4500 0.5000 0.078 Uiso 1 1 calc R . .
C30 C 0.3825(4) 0.3686(3) 0.3550(3) 0.091(2) Uani 1 1 d DU . .
H30A H 0.3658 0.2918 0.3654 0.137 Uiso 1 1 calc R . .
H30B H 0.4653 0.4007 0.3514 0.137 Uiso 1 1 calc R . .
H30C H 0.3368 0.3640 0.2941 0.137 Uiso 1 1 calc R . .
C31 C 0.5172(5) 1.1322(4) 0.2828(4) 0.0791(17) Uani 1 1 d U . .
H31A H 0.4943 1.1399 0.3478 0.119 Uiso 1 1 calc R . .
H31B H 0.4570 1.1394 0.2380 0.119 Uiso 1 1 calc R . .
H31C H 0.5908 1.1925 0.2855 0.119 Uiso 1 1 calc R . .
C32 C 0.5323(4) 1.01009(17) 0.24592(13) 0.0636(12) Uani 1 1 d DU . .
C33 C 0.5540(3) 0.9748(3) 0.1509(3) 0.0572(10) Uani 1 1 d DU A .
H33 H 0.5601 1.0266 0.1112 0.069 Uiso 1 1 calc R . .
C34 C 0.5672(4) 0.87046(14) 0.11050(14) 0.0617(10) Uani 1 1 d DU . .
C37 C 0.1502(3) 0.7719(3) 0.0829(4) 0.108(2) Uani 1 1 d DU . .
H37A H 0.1709 0.8514 0.1215 0.162 Uiso 1 1 calc R . .
H37B H 0.0685 0.7310 0.0845 0.162 Uiso 1 1 calc R . .
H37C H 0.1621 0.7709 0.0156 0.162 Uiso 1 1 calc R . .
C38 C 0.22729(17) 0.7128(2) 0.12570(12) 0.0792(13) Uani 1 1 d DU . .
C39 C 0.21884(10) 0.59877(18) 0.07505(8) 0.0771(12) Uani 1 1 d DU A .
H39 H 0.1615 0.5625 0.0192 0.092 Uiso 1 1 calc R . .
C40 C 0.28834(9) 0.53552(13) 0.10097(7) 0.0745(10) Uani 1 1 d DU . .
C35A C 0.5936(6) 0.8286(5) 0.0079(4) 0.0567(13) Uani 0.385(4) 1 d PDU A 1
H35A H 0.6780 0.8487 0.0057 0.068 Uiso 0.385(4) 1 calc PR A 1
H35B H 0.5552 0.7451 -0.0191 0.068 Uiso 0.385(4) 1 calc PR A 1
C36A C 0.5389(4) 0.8985(4) -0.0429(4) 0.0152(14) Uani 0.385(4) 1 d PDU A 1
H36A H 0.5515 0.8848 -0.1110 0.023 Uiso 0.385(4) 1 calc PR A 1
H36B H 0.5749 0.9801 -0.0105 0.023 Uiso 0.385(4) 1 calc PR A 1
H36C H 0.4554 0.8752 -0.0398 0.023 Uiso 0.385(4) 1 calc PR A 1
C41A C 0.2361(4) 0.4113(3) 0.0395(3) 0.0894(14) Uani 0.385(4) 1 d PDU A 1
H41A H 0.2005 0.3640 0.0829 0.107 Uiso 0.385(4) 1 calc PR A 1
H41B H 0.3012 0.3859 0.0176 0.107 Uiso 0.385(4) 1 calc PR A 1
C42A C 0.1455(5) 0.3825(12) -0.0503(3) 0.137(4) Uani 0.385(4) 1 d PDU A 1
H42A H 0.1333 0.3045 -0.0889 0.206 Uiso 0.385(4) 1 calc PR A 1
H42B H 0.1730 0.4368 -0.0896 0.206 Uiso 0.385(4) 1 calc PR A 1
H42C H 0.0721 0.3877 -0.0296 0.206 Uiso 0.385(4) 1 calc PR A 1
C35B C 0.5937(5) 0.8455(5) 0.0068(3) 0.0585(12) Uani 0.615(4) 1 d PDU A 2
H35C H 0.6700 0.8333 0.0066 0.070 Uiso 0.615(4) 1 calc PR A 2
H35D H 0.5979 0.9118 -0.0202 0.070 Uiso 0.615(4) 1 calc PR A 2
C36B C 0.4995(5) 0.7390(5) -0.0561(4) 0.0535(17) Uani 0.615(4) 1 d PDU A 2
H36D H 0.5200 0.7208 -0.1215 0.080 Uiso 0.615(4) 1 calc PR A 2
H36E H 0.4252 0.7534 -0.0598 0.080 Uiso 0.615(4) 1 calc PR A 2
H36F H 0.4929 0.6743 -0.0273 0.080 Uiso 0.615(4) 1 calc PR A 2
C41B C 0.2692(7) 0.4108(2) 0.0474(3) 0.0828(13) Uani 0.615(4) 1 d PDU A 2
H41C H 0.2017 0.3867 -0.0044 0.099 Uiso 0.615(4) 1 calc PR A 2
H41D H 0.3378 0.4098 0.0147 0.099 Uiso 0.615(4) 1 calc PR A 2
C42B C 0.2486(12) 0.3193(3) 0.1042(3) 0.131(3) Uani 0.615(4) 1 d PDU A 2
H42D H 0.2335 0.2440 0.0592 0.197 Uiso 0.615(4) 1 calc PR A 2
H42E H 0.1815 0.3186 0.1381 0.197 Uiso 0.615(4) 1 calc PR A 2
H42F H 0.3175 0.3365 0.1517 0.197 Uiso 0.615(4) 1 calc PR A 2

loop_
_atom_site_aniso_label
_atom_site_aniso_U_11
_atom_site_aniso_U_22
_atom_site_aniso_U_33
_atom_site_aniso_U_23
_atom_site_aniso_U_13
_atom_site_aniso_U_12
Er1 0.04905(7) 0.04236(6) 0.04931(8) 0.01665(6) 0.00889(7) 0.02154(5)
N1 0.0705(16) 0.0577(15) 0.0559(15) 0.0255(13) 0.0327(13) 0.0335(12)
N2 0.0518(15) 0.0500(14) 0.0381(14) 0.0146(12) 0.0055(13) 0.0198(12)
O1 0.0748(16) 0.0399(11) 0.0768(16) 0.0294(11) 0.0172(14) 0.0201(11)
O2 0.0779(15) 0.0499(12) 0.0644(15) 0.0220(12) 0.0196(13) 0.0338(10)
O3 0.0811(16) 0.0889(16) 0.0711(19) 0.0133(15) -0.0113(16) 0.0549(11)
O4 0.0704(16) 0.0488(13) 0.0731(18) 0.0123(13) 0.0061(15) 0.0247(11)
O5 0.0828(15) 0.0594(12) 0.0552(13) 0.0260(11) 0.0276(12) 0.0404(10)
O6 0.0714(16) 0.0383(11) 0.0582(15) 0.0181(11) 0.0043(13) 0.0193(10)
C1 0.0631(17) 0.0493(14) 0.063(2) 0.0281(14) 0.0140(17) 0.0379(11)
C2 0.065(2) 0.0451(17) 0.059(2) 0.0130(17) -0.002(2) 0.0198(16)
C3 0.070(2) 0.0369(17) 0.053(2) 0.0150(16) 0.0112(19) 0.0047(17)
C4 0.0480(19) 0.0493(17) 0.0539(18) 0.0282(15) 0.0144(16) 0.0097(15)
C5 0.0570(17) 0.0438(14) 0.0442(16) 0.0221(13) 0.0141(15) 0.0258(12)
C6 0.0556(18) 0.0610(17) 0.0379(15) 0.0291(13) 0.0140(14) 0.0279(14)
C7 0.0556(18) 0.0557(17) 0.0411(16) 0.0169(15) 0.0140(15) 0.0244(14)
C8 0.0480(18) 0.062(2) 0.061(2) 0.0199(18) 0.0130(17) 0.0239(15)
C9 0.0474(19) 0.062(2) 0.058(2) 0.0263(17) 0.0065(17) 0.0190(16)
C10 0.154(4) 0.079(2) 0.035(2) -0.0019(18) -0.019(2) 0.069(2)
C11 0.089(2) 0.077(2) 0.054(2) -0.002(2) 0.0176(19) 0.0498(17)
C12 0.0554(18) 0.0614(18) 0.0493(19) 0.0131(17) 0.0120(16) 0.0305(14)
C13 0.071(2) 0.072(2) 0.077(3) 0.025(2) 0.027(2) 0.0383(17)
C14 0.069(2) 0.094(3) 0.080(3) 0.011(3) 0.024(2) 0.039(2)
C15 0.077(2) 0.111(3) 0.094(4) 0.012(3) 0.016(2) 0.0635(18)
C16 0.126(2) 0.202(3) 0.096(4) 0.039(3) 0.041(2) 0.1382(17)
C17 0.148(4) 0.104(3) 0.122(4) 0.038(3) 0.050(3) 0.087(2)
C18 0.083(2) 0.078(3) 0.086(3) 0.024(2) 0.035(2) 0.039(2)
C19 0.078(3) 0.0464(19) 0.048(2) 0.0104(17) 0.005(2) 0.0188(18)
C20 0.065(2) 0.101(3) 0.044(2) 0.022(2) 0.002(2) 0.028(2)
C21 0.112(4) 0.144(5) 0.055(3) 0.029(3) 0.007(3) 0.046(4)
C22 0.092(4) 0.127(5) 0.100(4) 0.041(3) -0.046(3) 0.003(4)
C23 0.093(5) 0.205(6) 0.156(5) 0.108(4) -0.030(4) 0.012(5)
C24 0.067(3) 0.143(4) 0.088(3) 0.066(3) -0.022(3) -0.004(3)
C25 0.0604(19) 0.072(2) 0.068(2) 0.018(2) 0.0263(17) 0.0290(17)
C26 0.0498(16) 0.0538(15) 0.0553(17) 0.0158(14) 0.0063(15) 0.0194(13)
C27 0.0591(15) 0.0577(15) 0.0596(15) 0.0176(14) 0.0204(14) 0.0119(14)
C28 0.0612(15) 0.0417(14) 0.0529(14) 0.0147(13) 0.0265(13) 0.0107(13)
C29 0.084(2) 0.0397(15) 0.0739(18) 0.0321(14) 0.0180(17) 0.0098(16)
C30 0.126(4) 0.052(2) 0.089(3) 0.022(2) 0.031(3) 0.011(3)
C31 0.091(3) 0.053(2) 0.085(3) 0.031(2) 0.000(3) 0.004(2)
C32 0.0607(18) 0.0688(16) 0.0680(17) 0.0442(14) -0.0034(16) 0.0146(15)
C33 0.0646(15) 0.0574(14) 0.0617(15) 0.0251(13) 0.0113(14) 0.0299(12)
C34 0.0677(14) 0.0616(14) 0.0568(14) 0.0190(13) 0.0080(13) 0.0204(13)
C37 0.088(3) 0.115(3) 0.117(4) 0.010(3) -0.021(3) 0.050(2)
C38 0.0796(19) 0.092(2) 0.073(2) 0.0194(18) -0.0010(19) 0.0419(17)
C39 0.0792(17) 0.0878(17) 0.0638(17) 0.0119(16) -0.0037(16) 0.0354(15)
C40 0.0811(15) 0.0832(15) 0.0592(15) 0.0130(14) 0.0046(14) 0.0319(14)
C35A 0.0644(19) 0.0554(18) 0.0520(18) 0.0245(18) 0.0059(18) 0.0150(18)
C36A 0.015(2) 0.0163(19) 0.023(2) 0.0120(19) 0.0098(19) 0.0118(16)
C41A 0.0938(19) 0.0921(19) 0.0752(19) 0.0122(19) 0.0004(19) 0.0297(19)
C42A 0.126(6) 0.125(6) 0.122(6) -0.003(6) 0.000(6) 0.015(6)
C35B 0.0651(18) 0.0576(17) 0.0533(17) 0.0230(16) 0.0055(17) 0.0153(16)
C36B 0.066(3) 0.063(3) 0.034(2) 0.019(2) -0.005(2) 0.021(2)
C41B 0.0898(19) 0.0869(19) 0.0695(19) 0.0151(19) 0.0002(19) 0.0318(18)
C42B 0.123(4) 0.124(4) 0.107(4) -0.007(4) -0.005(4) 0.016(4)

loop_
_atom_type_symbol
_atom_type_description
_atom_type_scat_dispersion_real
_atom_type_scat_dispersion_imag
_atom_type_scat_source
C C 0.0033 0.0016 'International Tables Vol C Tables 4.2.6.8 and 6.1.1.4'
H H 0.0000 0.0000 'International Tables Vol C Tables 4.2.6.8 and 6.1.1.4'
Er Er -0.2586 4.9576 'International Tables Vol C Tables 4.2.6.8 and 6.1.1.4'
N N 0.0061 0.0033 'International Tables Vol C Tables 4.2.6.8 and 6.1.1.4'
O O 0.0106 0.0060 'International Tables Vol C Tables 4.2.6.8 and 6.1.1.4'

loop_
_geom_angle_atom_site_label_1
_geom_angle_atom_site_label_2
_geom_angle_atom_site_label_3
_geom_angle
O2 Er1 O5 151.78(10)
O2 Er1 O3 79.15(9)
O5 Er1 O3 82.71(8)
O2 Er1 O1 72.51(11)
O5 Er1 O1 135.70(10)
O3 Er1 O1 120.86(9)
O2 Er1 O4 114.68(7)
O5 Er1 O4 79.68(5)
O3 Er1 O4 72.76(6)
O1 Er1 O4 73.90(7)
O2 Er1 O6 80.63(9)
O5 Er1 O6 74.33(6)
O3 Er1 O6 77.06(8)
O1 Er1 O6 142.87(7)
O4 Er1 O6 142.19(6)
O2 Er1 N1 133.22(11)
O5 Er1 N1 71.13(10)
O3 Er1 N1 145.02(8)
O1 Er1 N1 69.68(11)
O4 Er1 N1 79.88(7)
O6 Er1 N1 115.82(10)
O2 Er1 N2 81.77(10)
O5 Er1 N2 103.18(9)
O3 Er1 N2 147.46(9)
O1 Er1 N2 77.14(10)
O4 Er1 N2 139.64(9)
O6 Er1 N2 73.99(10)
N1 Er1 N2 63.90(10)
C10 N1 C6 121.0(4)
C10 N1 Er1 116.4(3)
C6 N1 Er1 121.5(2)
C1 N2 C5 118.9(3)
C1 N2 Er1 121.6(3)
C5 N2 Er1 119.3(2)
C28 O1 Er1 136.7(3)
C26 O2 Er1 136.4(2)
C38 O3 Er1 138.14(19)
C40 O4 Er1 137.17(14)
C34 O5 Er1 134.3(2)
C32 O6 Er1 129.66(12)
N2 C1 C2 122.4(4)
N2 C1 H1 118.8
C2 C1 H1 118.8
C3 C2 C1 122.3(4)
C3 C2 H2 118.9
C1 C2 H2 118.9
C2 C3 C4 116.3(4)
C2 C3 C19 123.3(4)
C4 C3 C19 120.3(4)
C5 C4 C9 119.1(3)
C5 C4 C3 118.2(4)
C9 C4 C3 122.5(4)
N2 C5 C4 121.9(3)
N2 C5 C6 118.8(3)
C4 C5 C6 119.2(4)
C7 C6 N1 124.0(3)
C7 C6 C5 120.1(3)
N1 C6 C5 115.9(4)
C6 C7 C8 120.5(3)
C6 C7 C12 117.9(3)
C8 C7 C12 121.5(4)
C9 C8 C7 118.9(4)
C9 C8 H8 120.5
C7 C8 H8 120.5
C8 C9 C4 122.0(4)
C8 C9 H9 119.0
C4 C9 H9 119.0
N1 C10 C11 116.4(4)
N1 C10 H10 121.8
C11 C10 H10 121.8
C12 C11 C10 123.8(4)
C12 C11 H11 118.1
C10 C11 H11 118.1
C11 C12 C13 121.2(4)
C11 C12 C7 116.3(4)
C13 C12 C7 122.5(4)
C18 C13 C14 116.3(5)
C18 C13 C12 120.0(4)
C14 C13 C12 123.7(4)
C15 C14 C13 120.7(5)
C15 C14 H14 119.7
C13 C14 H14 119.7
C16 C15 C14 124.1(5)
C16 C15 H15 118.0
C14 C15 H15 118.0
C15 C16 C17 118.4(6)
C15 C16 H16 120.8
C17 C16 H16 120.8
C16 C17 C18 121.2(6)
C16 C17 H17 119.4
C18 C17 H17 119.4
C13 C18 C17 119.1(5)
C13 C18 H18 120.4
C17 C18 H18 120.4
C20 C19 C24 120.5(4)
C20 C19 C3 118.2(4)
C24 C19 C3 121.3(4)
C19 C20 C21 118.3(5)
C19 C20 H20 120.9
C21 C20 H20 120.9
C22 C21 C20 122.7(6)
C22 C21 H21 118.6
C20 C21 H21 118.6
C21 C22 C23 124.4(6)
C21 C22 H22 117.8
C23 C22 H22 117.8
C22 C23 C24 112.8(6)
C22 C23 H23 123.6
C24 C23 H23 123.6
C19 C24 C23 121.3(6)
C19 C24 H24 119.4
C23 C24 H24 119.4
C26 C25 H25A 109.5
C26 C25 H25B 109.5
H25A C25 H25B 109.5
C26 C25 H25C 109.5
H25A C25 H25C 109.5
H25B C25 H25C 109.5
O2 C26 C27 124.5(4)
O2 C26 C25 117.6(3)
C27 C26 C25 117.8(3)
C26 C27 C28 124.8(4)
C26 C27 H27 117.6
C28 C27 H27 117.6
O1 C28 C27 120.5(3)
O1 C28 C29 119.0(3)
C27 C28 C29 120.3(3)
C28 C29 C30 115.2(3)
C28 C29 H29A 108.5
C30 C29 H29A 108.5
C28 C29 H29B 108.5
C30 C29 H29B 108.5
H29A C29 H29B 107.5
C29 C30 H30A 109.5
C29 C30 H30B 109.5
H30A C30 H30B 109.5
C29 C30 H30C 109.5
H30A C30 H30C 109.5
H30B C30 H30C 109.5
C32 C31 H31A 109.5
C32 C31 H31B 109.5
H31A C31 H31B 109.5
C32 C31 H31C 109.5
H31A C31 H31C 109.5
H31B C31 H31C 109.5
O6 C32 C33 127.0(3)
O6 C32 C31 113.0(3)
C33 C32 C31 120.0(3)
C34 C33 C32 125.2(3)
C34 C33 H33 117.4
C32 C33 H33 117.4
O5 C34 C33 123.5(3)
O5 C34 C35B 117.2(3)
C33 C34 C35B 119.2(3)
O5 C34 C35A 109.0(3)
C33 C34 C35A 127.3(3)
C35B C34 C35A 8.1(4)
C38 C37 H37A 109.5
C38 C37 H37B 109.5
H37A C37 H37B 109.5
C38 C37 H37C 109.5
H37A C37 H37C 109.5
H37B C37 H37C 109.5
O3 C38 C39 121.3(2)
O3 C38 C37 119.8(3)
C39 C38 C37 118.76(18)
C38 C39 C40 125.81(12)
C38 C39 H39 117.1
C40 C39 H39 117.1
O4 C40 C39 123.76(14)
O4 C40 C41B 113.1(3)
C39 C40 C41B 123.0(3)
O4 C40 C41A 126.8(2)
C39 C40 C41A 108.5(2)
C41B C40 C41A 15.5(4)
C36A C35A C34 98.2(5)
C36A C35A H35A 112.1
C34 C35A H35A 112.1
C36A C35A H35B 112.1
C34 C35A H35B 112.1
H35A C35A H35B 109.8
C35A C36A H36A 109.5
C35A C36A H36B 109.5
H36A C36A H36B 109.5
C35A C36A H36C 109.5
H36A C36A H36C 109.5
H36B C36A H36C 109.5
C40 C41A C42A 119.6(6)
C40 C41A H41A 107.4
C42A C41A H41A 107.4
C40 C41A H41B 107.4
C42A C41A H41B 107.4
H41A C41A H41B 107.0
C41A C42A H42A 109.5
C41A C42A H42B 109.4
H42A C42A H42B 109.5
C41A C42A H42C 109.5
H42A C42A H42C 109.5
H42B C42A H42C 109.5
C34 C35B C36B 110.1(4)
C34 C35B H35C 109.6
C36B C35B H35C 109.6
C34 C35B H35D 109.6
C36B C35B H35D 109.6
H35C C35B H35D 108.2
C35B C36B H36D 109.5
C35B C36B H36E 109.5
H36D C36B H36E 109.5
C35B C36B H36F 109.5
H36D C36B H36F 109.5
H36E C36B H36F 109.5
C42B C41B C40 119.5(3)
C42B C41B H41C 107.4
C40 C41B H41C 107.4
C42B C41B H41D 107.4
C40 C41B H41D 107.4
H41C C41B H41D 107.0
C41B C42B H42D 109.5
C41B C42B H42E 109.5
H42D C42B H42E 109.5
C41B C42B H42F 109.5
H42D C42B H42F 109.5
H42E C42B H42F 109.5

loop_
_geom_bond_atom_site_label_1
_geom_bond_atom_site_label_2
_geom_bond_distance
Er1 O2 2.276(3)
Er1 O5 2.288(2)
Er1 O3 2.290(2)
Er1 O1 2.284(3)
Er1 O4 2.3077(13)
Er1 O6 2.3101(17)
Er1 N1 2.534(4)
Er1 N2 2.570(3)
N1 C10 1.306(5)
N1 C6 1.391(5)
N2 C1 1.310(5)
N2 C5 1.377(6)
O1 C28 1.274(5)
O2 C26 1.226(5)
O3 C38 1.298(2)
O4 C40 1.2621(15)
O5 C34 1.298(2)
O6 C32 1.297(2)
C1 C2 1.382(5)
C1 H1 0.9300
C2 C3 1.373(7)
C2 H2 0.9300
C3 C4 1.441(5)
C3 C19 1.491(6)
C4 C5 1.406(5)
C4 C9 1.415(7)
C5 C6 1.429(5)
C6 C7 1.356(6)
C7 C8 1.455(5)
C7 C12 1.468(5)
C8 C9 1.343(6)
C8 H8 0.9300
C9 H9 0.9300
C10 C11 1.493(8)
C10 H10 0.9300
C11 C12 1.340(6)
C11 H11 0.9300
C12 C13 1.455(7)
C13 C18 1.393(7)
C13 C14 1.414(6)
C14 C15 1.329(8)
C14 H14 0.9300
C15 C16 1.292(8)
C15 H15 0.9300
C16 C17 1.378(8)
C16 H16 0.9300
C17 C18 1.387(9)
C17 H17 0.9300
C18 H18 0.9300
C19 C20 1.352(7)
C19 C24 1.369(7)
C20 C21 1.391(7)
C20 H20 0.9300
C21 C22 1.289(9)
C21 H21 0.9300
C22 C23 1.387(11)
C22 H22 0.9300
C23 C24 1.482(9)
C23 H23 0.9300
C24 H24 0.9300
C25 C26 1.497(5)
C25 H25A 0.9600
C25 H25B 0.9600
C25 H25C 0.9600
C26 C27 1.388(6)
C27 C28 1.411(6)
C27 H27 0.9300
C28 C29 1.490(4)
C29 C30 1.493(5)
C29 H29A 0.9700
C29 H29B 0.9700
C30 H30A 0.9600
C30 H30B 0.9600
C30 H30C 0.9600
C31 C32 1.559(6)
C31 H31A 0.9600
C31 H31B 0.9600
C31 H31C 0.9600
C32 C33 1.372(4)
C33 C34 1.355(4)
C33 H33 0.9300
C34 C35B 1.492(5)
C34 C35A 1.503(6)
C37 C38 1.510(5)
C37 H37A 0.9600
C37 H37B 0.9600
C37 H37C 0.9600
C38 C39 1.404(3)
C39 C40 1.387(3)
C39 H39 0.9300
C40 C41B 1.502(3)
C40 C41A 1.502(3)
C35A C36A 1.497(9)
C35A H35A 0.9700
C35A H35B 0.9700
C36A H36A 0.9600
C36A H36B 0.9600
C36A H36C 0.9600
C41A C42A 1.502(6)
C41A H41A 0.9700
C41A H41B 0.9700
C42A H42A 0.9600
C42A H42B 0.9600
C42A H42C 0.9600
C35B C36B 1.494(6)
C35B H35C 0.9700
C35B H35D 0.9700
C36B H36D 0.9600
C36B H36E 0.9600
C36B H36F 0.9600
C41B C42B 1.499(5)
C41B H41C 0.9700
C41B H41D 0.9700
C42B H42D 0.9600
C42B H42E 0.9600
C42B H42F 0.9600
